data_1563777
loop_
_publ_author_name
'Joubert, J.-M.'
'Tokaychuk, Ya.'
'\<Cern\'y, R.'

_publ_section_title
;
 Crystal structures of three intermetallic phases in the Mo--Pt--Si system
;
_journal_issue 1
_journal_name_full 'Journal of Solid State Chemistry'
_journal_page_first 173
_journal_page_last 179
_journal_paper_doi 10.1016/j.jssc.2009.11.006
_journal_volume 183
_journal_year 2010
_chemical_formula_sum 'Mo Pt3 Si4'
_chemical_formula_weight 793.54
_space_group_IT_number 62
_space_group_name_Hall '-P 2ac 2n'
_space_group_name_H-M_alt 'P n m a'
_symmetry_cell_setting orthorhombic
_symmetry_space_group_name_Hall '-P 2ac 2n'
_symmetry_space_group_name_H-M 'P n m a'
_cell_angle_alpha 90.00000
_cell_angle_beta 90.00000
_cell_angle_gamma 90.00000
_cell_formula_units_Z 4
_cell_length_a 5.51202(9)
_cell_length_b 3.49468(7)
_cell_length_c 24.3086(4)
_cell_measurement_temperature 293
_cell_volume 468.250(14)
_computing_structure_refinement FULLPROF
_diffrn_ambient_temperature 293
_diffrn_radiation_type 'Cu K\a'
_diffrn_source_target 'Cu K\a'
_pd_instr_location ' ?'
_pd_meas_2theta_range_inc 0.040000
_pd_meas_2theta_range_max 140.00000
_pd_meas_2theta_range_min 10.00000
_pd_meas_number_of_points 3251
_pd_proc_2theta_range_inc 0.040000
_pd_proc_2theta_range_max 140.0283
_pd_proc_2theta_range_min 10.0283
_pd_proc_ls_pref_orient_corr ' ?'
_pd_proc_ls_prof_R_factor 5.2055
_pd_proc_ls_prof_wR_expected 3.4581
_pd_proc_ls_prof_wR_factor 6.7099
_pd_proc_wavelength 1.540560
_pd_spec_mounting ' ?'
_refine_ls_number_parameters 36
_refine_ls_number_reflns 1091
_refine_ls_number_restraints 0
_refine_ls_R_I_factor 3.9761
_cod_data_source_file JSSC-2010-183-173.cif
_cod_data_source_block phase_Y
_cod_depositor_comments
;
The following automatic conversions were performed:

data item '_symmetry_cell_setting' value 'Orthorhombic' was changed
to 'orthorhombic' in accordance with the built-in table derived from
the CIF Core dictionary named 'cif_core.dic' version 2.4.5 last
updated on 2014-11-21.

Automatic conversion script
Id: cif_fix_values 8369 2020-08-20 11:38:08Z andrius 
;
_cod_original_cell_volume 468.251(15)
_cod_original_sg_symbol_H-M 'P N M A'
_cod_database_code 1563777
_pd_proc_ls_prof_cr_factor 8.5643
_pd_proc_ls_prof_cwr_factor 9.9735
_pd_proc_ls_prof_cwr_expected 5.1400
_pd_proc_ls_prof_chi2 3.7650
_pd_proc_ls_prof_echi2 3.7650

loop_
_symmetry_equiv_pos_as_xyz
x,y,z
x+1/2,-y+1/2,-z+1/2
-x,y+1/2,-z
-x+1/2,-y,z+1/2
-x,-y,-z
-x+1/2,y+1/2,z+1/2
x,-y+1/2,z
x+1/2,y,-z+1/2

loop_
_atom_site_label
_atom_site_fract_x
_atom_site_fract_y
_atom_site_fract_z
_atom_site_U_iso_or_equiv
_atom_site_occupancy
_atom_site_adp_type
_atom_site_type_symbol
Mo 0.4960(20) 0.25000 0.28908(11) 0.0020(7) 1.00000 Uiso MO
Pt1 0.0034(11) 0.25000 0.33058(7) 0.00120(14) 1.00000 Uiso PT
Pt2 0.0030(10) 0.25000 0.57455(6) 0.00120(14) 1.00000 Uiso PT
Pt3 0.5044(12) 0.25000 0.54766(8) 0.00120(14) 1.00000 Uiso PT
Si1 0.319(2) 0.25000 0.7750(5) -0.0039(11) 1.00000 Uiso SI
Si2 0.323(2) 0.25000 0.0221(5) -0.0039(11) 1.00000 Uiso SI
Si3 0.331(2) 0.25000 0.6451(5) -0.0039(11) 1.00000 Uiso SI
Si4 0.356(2) 0.25000 0.3898(5) -0.0039(11) 1.00000 Uiso SI

loop_
_atom_type_symbol
_atom_type_scat_Cromer_Mann_a1
_atom_type_scat_Cromer_Mann_b1
_atom_type_scat_Cromer_Mann_a2
_atom_type_scat_Cromer_Mann_b2
_atom_type_scat_Cromer_Mann_a3
_atom_type_scat_Cromer_Mann_b3
_atom_type_scat_Cromer_Mann_a4
_atom_type_scat_Cromer_Mann_b4
_atom_type_scat_Cromer_Mann_c
_atom_type_scat_dispersion_real
_atom_type_scat_dispersion_imag
_atom_type_scat_source
mo 3.70250 0.27720 17.23560 1.09580 12.88760 11.00400 3.74290 61.65840 4.38750 -0.19100 2.73500 International_Tables_for_Crystallography_Vol.C(1991)_Tables_6.1.1.4_and_6.1.1.5
pt 27.00590 1.51293 17.76390 8.81174 15.71310 0.42459 5.78370 38.61030 11.68830 -5.23300 6.92500 International_Tables_for_Crystallography_Vol.C(1991)_Tables_6.1.1.4_and_6.1.1.5
si 6.29150 2.43860 3.03530 32.33370 1.98910 0.67850 1.54100 81.69370 1.14070 0.24400 0.33000 International_Tables_for_Crystallography_Vol.C(1991)_Tables_6.1.1.4_and_6.1.1.5
